data_2219582
loop_
_publ_author_name
'Peng, San-Jun'
'Hou, Hai-Yun'

_publ_section_title
;
 3-Hydroxy-<i>N</i>'-(2-hydroxybenzylidene)benzohydrazide
;
_journal_coeditor_code GK2164
_journal_issue 10
_journal_name_full 'Acta Crystallographica Section E'
_journal_page_first o1864
_journal_paper_doi 10.1107/S1600536808027426
_journal_volume 64
_journal_year 2008
_chemical_formula_iupac 'C14 H12 N2 O3'
_chemical_formula_moiety 'C14 H12 N2 O3'
_chemical_formula_sum 'C14 H12 N2 O3'
_chemical_formula_weight 256.26
_chemical_name_systematic
;
3-Hydroxy-<i>N</i>'-(2-hydroxybenzylidene)benzohydrazide
;
_space_group_IT_number 61
_symmetry_cell_setting orthorhombic
_symmetry_space_group_name_Hall '-P 2ac 2ab'
_symmetry_space_group_name_H-M 'P b c a'
_atom_sites_solution_hydrogens geom
_atom_sites_solution_primary direct
_atom_sites_solution_secondary difmap
_audit_creation_method SHELXL-97
_cell_angle_alpha 90.00
_cell_angle_beta 90.00
_cell_angle_gamma 90.00
_cell_formula_units_Z 8
_cell_length_a 14.405(2)
_cell_length_b 9.6610(10)
_cell_length_c 17.905(2)
_cell_measurement_reflns_used 3092
_cell_measurement_temperature 298(2)
_cell_measurement_theta_max 26.0
_cell_measurement_theta_min 2.7
_cell_volume 2491.8(5)
_computing_cell_refinement 'SAINT (Bruker, 2007)'
_computing_data_collection 'SMART (Bruker, 2007)'
_computing_data_reduction 'SAINT (Bruker, 2007)'
_computing_molecular_graphics 'SHELXTL (Sheldrick, 2008)'
_computing_publication_material 'SHELXTL (Sheldrick, 2008)'
_computing_structure_refinement 'SHELXTL (Sheldrick, 2008)'
_computing_structure_solution 'SHELXTL (Sheldrick, 2008)'
_diffrn_ambient_temperature 298(2)
_diffrn_measured_fraction_theta_full 0.999
_diffrn_measured_fraction_theta_max 0.999
_diffrn_measurement_device_type 'Bruker SMART 1000 CCD area-detector'
_diffrn_measurement_method \w
_diffrn_radiation_monochromator graphite
_diffrn_radiation_source 'fine-focus sealed tube'
_diffrn_radiation_type MoK\a
_diffrn_radiation_wavelength 0.71073
_diffrn_reflns_av_R_equivalents 0.0387
_diffrn_reflns_av_sigmaI/netI 0.0263
_diffrn_reflns_limit_h_max 18
_diffrn_reflns_limit_h_min -15
_diffrn_reflns_limit_k_max 12
_diffrn_reflns_limit_k_min -11
_diffrn_reflns_limit_l_max 22
_diffrn_reflns_limit_l_min -22
_diffrn_reflns_number 13415
_diffrn_reflns_theta_full 27.00
_diffrn_reflns_theta_max 27.00
_diffrn_reflns_theta_min 2.27
_diffrn_standards_decay_% 0
_diffrn_standards_interval_count 0
_diffrn_standards_interval_time 0
_diffrn_standards_number 0
_exptl_absorpt_coefficient_mu 0.098
_exptl_absorpt_correction_T_max 0.9807
_exptl_absorpt_correction_T_min 0.9778
_exptl_absorpt_correction_type multi-scan
_exptl_absorpt_process_details '(SADABS; Bruker, 2001)'
_exptl_crystal_colour colorless
_exptl_crystal_density_diffrn 1.366
_exptl_crystal_density_method 'not measured'
_exptl_crystal_description block
_exptl_crystal_F_000 1072
_exptl_crystal_size_max 0.23
_exptl_crystal_size_mid 0.20
_exptl_crystal_size_min 0.20
_refine_diff_density_max 0.134
_refine_diff_density_min -0.184
_refine_ls_extinction_method none
_refine_ls_goodness_of_fit_ref 1.032
_refine_ls_hydrogen_treatment mixed
_refine_ls_matrix_type full
_refine_ls_number_parameters 177
_refine_ls_number_reflns 2720
_refine_ls_number_restraints 1
_refine_ls_restrained_S_all 1.031
_refine_ls_R_factor_all 0.0660
_refine_ls_R_factor_gt 0.0427
_refine_ls_shift/su_max 0.000
_refine_ls_shift/su_mean 0.000
_refine_ls_structure_factor_coef Fsqd
_refine_ls_weighting_details 'calc w=1/[\s^2^(Fo^2^)+(0.0535P)^2^+0.3997P] where P=(Fo^2^+2Fc^2^)/3'
_refine_ls_weighting_scheme calc
_refine_ls_wR_factor_gt 0.1037
_refine_ls_wR_factor_ref 0.1185
_reflns_number_gt 1869
_reflns_number_total 2720
_reflns_threshold_expression I>2\s(I)
_cod_data_source_file gk2164.cif
_cod_data_source_block I
_cod_database_code 2219582
_cod_database_fobs_code 2219582

loop_
_symmetry_equiv_pos_as_xyz
'x, y, z'
'-x+1/2, -y, z+1/2'
'-x, y+1/2, -z+1/2'
'x+1/2, -y+1/2, -z'
'-x, -y, -z'
'x-1/2, y, -z-1/2'
'x, -y-1/2, z-1/2'
'-x-1/2, y-1/2, z'

loop_
_atom_site_type_symbol
_atom_site_label
_atom_site_fract_x
_atom_site_fract_y
_atom_site_fract_z
_atom_site_U_iso_or_equiv
_atom_site_adp_type
_atom_site_calc_flag
_atom_site_refinement_flags
_atom_site_occupancy
O O1 0.16163(8) 1.20579(14) 0.04590(8) 0.0677(4) Uani d . 1
H H1 0.1829 1.1427 0.0713 0.102 Uiso calc R 1
O O2 0.33625(7) 0.98665(12) 0.15618(6) 0.0524(3) Uani d . 1
O O3 0.56381(7) 0.66767(12) 0.27314(7) 0.0548(3) Uani d . 1
H H3 0.5826 0.6036 0.2991 0.082 Uiso calc R 1
N N1 0.15527(8) 0.98711(13) 0.13048(7) 0.0419(3) Uani d . 1
N N2 0.19669(8) 0.88568(13) 0.17276(8) 0.0436(3) Uani d D 1
C C1 0.01929(10) 1.09152(16) 0.08195(8) 0.0409(4) Uani d . 1
C C2 0.06764(12) 1.19810(18) 0.04586(9) 0.0493(4) Uani d . 1
C C3 0.01833(15) 1.3000(2) 0.00834(11) 0.0668(5) Uani d . 1
H H3A 0.0501 1.3716 -0.0152 0.080 Uiso calc R 1
C C4 -0.07686(16) 1.2964(2) 0.00557(11) 0.0709(6) Uani d . 1
H H4 -0.1089 1.3653 -0.0200 0.085 Uiso calc R 1
C C5 -0.12534(13) 1.1922(2) 0.04022(11) 0.0663(6) Uani d . 1
H H5 -0.1898 1.1900 0.0380 0.080 Uiso calc R 1
C C6 -0.07735(11) 1.0909(2) 0.07839(9) 0.0533(4) Uani d . 1
H H6 -0.1102 1.0207 0.1022 0.064 Uiso calc R 1
C C7 0.06694(10) 0.98419(16) 0.12381(9) 0.0423(4) Uani d . 1
H H7 0.0331 0.9131 0.1458 0.051 Uiso calc R 1
C C8 0.28882(10) 0.89504(16) 0.18561(8) 0.0411(4) Uani d . 1
C C9 0.32990(9) 0.78911(16) 0.23665(9) 0.0396(4) Uani d . 1
C C10 0.42602(10) 0.77388(16) 0.23447(9) 0.0402(4) Uani d . 1
H H10 0.4612 0.8302 0.2033 0.048 Uiso calc R 1
C C11 0.46926(9) 0.67575(16) 0.27832(9) 0.0407(4) Uani d . 1
C C12 0.41777(11) 0.59119(18) 0.32492(9) 0.0474(4) Uani d . 1
H H12 0.4468 0.5240 0.3538 0.057 Uiso calc R 1
C C13 0.32267(11) 0.6079(2) 0.32798(10) 0.0561(5) Uani d . 1
H H13 0.2878 0.5519 0.3596 0.067 Uiso calc R 1
C C14 0.27860(11) 0.70631(19) 0.28484(9) 0.0517(4) Uani d . 1
H H14 0.2146 0.7172 0.2880 0.062 Uiso calc R 1
H H2 0.1622(12) 0.8175(16) 0.1921(11) 0.080 Uiso d D 1

loop_
_atom_site_aniso_label
_atom_site_aniso_U_11
_atom_site_aniso_U_22
_atom_site_aniso_U_33
_atom_site_aniso_U_12
_atom_site_aniso_U_13
_atom_site_aniso_U_23
O1 0.0516(7) 0.0702(10) 0.0815(10) -0.0133(6) 0.0067(6) 0.0162(7)
O2 0.0375(6) 0.0518(7) 0.0680(8) -0.0079(5) -0.0066(5) 0.0050(6)
O3 0.0286(5) 0.0524(7) 0.0835(9) 0.0054(5) -0.0026(5) 0.0072(6)
N1 0.0331(6) 0.0436(8) 0.0488(7) 0.0030(5) -0.0044(5) -0.0028(6)
N2 0.0297(6) 0.0423(8) 0.0586(8) 0.0007(5) -0.0060(6) 0.0025(6)
C1 0.0378(8) 0.0462(9) 0.0387(8) 0.0039(7) -0.0007(6) -0.0018(7)
C2 0.0507(10) 0.0523(10) 0.0448(9) -0.0009(8) 0.0011(7) -0.0004(8)
C3 0.0846(15) 0.0592(12) 0.0566(11) 0.0036(10) 0.0013(10) 0.0144(9)
C4 0.0794(14) 0.0749(14) 0.0583(12) 0.0259(11) -0.0111(11) 0.0105(10)
C5 0.0491(10) 0.0885(15) 0.0614(12) 0.0206(10) -0.0073(9) 0.0031(11)
C6 0.0401(9) 0.0672(12) 0.0525(10) 0.0064(8) -0.0014(7) 0.0054(9)
C7 0.0359(8) 0.0434(9) 0.0476(9) -0.0005(6) 0.0000(7) 0.0001(7)
C8 0.0312(7) 0.0424(9) 0.0497(9) -0.0003(7) -0.0027(6) -0.0081(7)
C9 0.0286(7) 0.0440(9) 0.0461(8) -0.0005(6) -0.0040(6) -0.0075(7)
C10 0.0296(7) 0.0395(8) 0.0516(9) -0.0022(6) 0.0002(6) -0.0050(7)
C11 0.0275(7) 0.0417(8) 0.0529(9) 0.0026(6) -0.0050(7) -0.0113(7)
C12 0.0414(8) 0.0540(10) 0.0467(9) 0.0054(7) -0.0046(7) 0.0004(8)
C13 0.0394(9) 0.0740(13) 0.0548(10) -0.0012(8) 0.0048(7) 0.0130(9)
C14 0.0282(7) 0.0729(12) 0.0541(10) 0.0016(7) 0.0006(7) 0.0026(9)

loop_
_atom_type_symbol
_atom_type_description
_atom_type_scat_dispersion_real
_atom_type_scat_dispersion_imag
_atom_type_scat_source
C C 0.0033 0.0016 'International Tables Vol C Tables 4.2.6.8 and 6.1.1.4'
H H 0.0000 0.0000 'International Tables Vol C Tables 4.2.6.8 and 6.1.1.4'
N N 0.0061 0.0033 'International Tables Vol C Tables 4.2.6.8 and 6.1.1.4'
O O 0.0106 0.0060 'International Tables Vol C Tables 4.2.6.8 and 6.1.1.4'

loop_
_geom_angle_atom_site_label_1
_geom_angle_atom_site_label_2
_geom_angle_atom_site_label_3
_geom_angle
C2 O1 H1 109.5
C11 O3 H3 109.5
C7 N1 N2 117.88(13)
C8 N2 N1 118.21(13)
C8 N2 H2 122.0(13)
N1 N2 H2 119.8(13)
C6 C1 C2 118.60(15)
C6 C1 C7 119.53(15)
C2 C1 C7 121.86(14)
O1 C2 C3 118.19(16)
O1 C2 C1 122.45(15)
C3 C2 C1 119.36(17)
C4 C3 C2 120.71(19)
C4 C3 H3A 119.6
C2 C3 H3A 119.6
C3 C4 C5 120.68(18)
C3 C4 H4 119.7
C5 C4 H4 119.7
C4 C5 C6 119.29(18)
C4 C5 H5 120.4
C6 C5 H5 120.4
C5 C6 C1 121.34(18)
C5 C6 H6 119.3
C1 C6 H6 119.3
N1 C7 C1 120.20(14)
N1 C7 H7 119.9
C1 C7 H7 119.9
O2 C8 N2 121.25(14)
O2 C8 C9 122.15(13)
N2 C8 C9 116.60(13)
C14 C9 C10 119.03(14)
C14 C9 C8 124.29(13)
C10 C9 C8 116.68(13)
C11 C10 C9 120.37(14)
C11 C10 H10 119.8
C9 C10 H10 119.8
O3 C11 C10 116.77(14)
O3 C11 C12 122.77(14)
C10 C11 C12 120.46(13)
C13 C12 C11 119.15(15)
C13 C12 H12 120.4
C11 C12 H12 120.4
C14 C13 C12 120.98(16)
C14 C13 H13 119.5
C12 C13 H13 119.5
C13 C14 C9 119.98(14)
C13 C14 H14 120.0
C9 C14 H14 120.0

loop_
_geom_bond_atom_site_label_1
_geom_bond_atom_site_label_2
_geom_bond_distance
O1 C2 1.356(2)
O1 H1 0.8200
O2 C8 1.2360(18)
O3 C11 1.3673(17)
O3 H3 0.8200
N1 C7 1.2784(18)
N1 N2 1.3745(18)
N2 C8 1.3499(18)
N2 H2 0.895(9)
C1 C6 1.394(2)
C1 C2 1.401(2)
C1 C7 1.452(2)
C2 C3 1.388(2)
C3 C4 1.373(3)
C3 H3A 0.9300
C4 C5 1.373(3)
C4 H4 0.9300
C5 C6 1.380(3)
C5 H5 0.9300
C6 H6 0.9300
C7 H7 0.9300
C8 C9 1.494(2)
C9 C14 1.389(2)
C9 C10 1.3928(19)
C10 C11 1.379(2)
C10 H10 0.9300
C11 C12 1.383(2)
C12 C13 1.380(2)
C12 H12 0.9300
C13 C14 1.380(2)
C13 H13 0.9300
C14 H14 0.9300

loop_
_geom_hbond_atom_site_label_D
_geom_hbond_atom_site_label_H
_geom_hbond_atom_site_label_A
_geom_hbond_site_symmetry_A
_geom_hbond_distance_DH
_geom_hbond_distance_HA
_geom_hbond_distance_DA
_geom_hbond_angle_DHA
O1 H1 N1 . 0.82 1.88 2.6010(19) 145.8
O3 H3 O2 3_645 0.82 1.81 2.5946(16) 159.0
N2 H2 O3 6_556 0.895(9) 2.119(10) 3.0062(18) 171.0(18)

loop_
_cod_related_entry_id
_cod_related_entry_database
_cod_related_entry_code
1 ChemSpider 12245792
